data_2210454
loop_
_publ_author_name
'Butt, M. Saeed'
'Khawar Rauf, M.'
'Bolte, Michael'
'Akhter, Zareen'
Zafar-uz-Zaman,M

_publ_section_title
;
 Bis[4-(4-nitrophenoxy)phenyl] ketone
;
_journal_coeditor_code YM2015
_journal_issue 9
_journal_name_full 'Acta Crystallographica Section E'
_journal_page_first o3857
_journal_page_last o3858
_journal_paper_doi 10.1107/S1600536806031369
_journal_volume 62
_journal_year 2006
_chemical_formula_iupac 'C25 H16 N2 O7'
_chemical_formula_moiety 'C25 H16 N2 O7'
_chemical_formula_sum 'C25 H16 N2 O7'
_chemical_formula_weight 456.40
_chemical_name_common Bis[4-(4-nitrophenoxy)phenyl]methanone
_chemical_name_systematic
;
Bis[4-(4-nitrophenoxy)phenyl] ketone
;
_space_group_IT_number 13
_symmetry_cell_setting monoclinic
_symmetry_space_group_name_Hall '-P 2yac'
_symmetry_space_group_name_H-M 'P 1 2/n 1'
_atom_sites_solution_hydrogens geom
_atom_sites_solution_primary direct
_atom_sites_solution_secondary difmap
_audit_creation_method SHELXL-97
_cell_angle_alpha 90.00
_cell_angle_beta 106.90(3)
_cell_angle_gamma 90.00
_cell_formula_units_Z 4
_cell_length_a 11.535(2)
_cell_length_b 11.396(2)
_cell_length_c 16.724(3)
_cell_measurement_reflns_used 16049
_cell_measurement_temperature 173(2)
_cell_measurement_theta_max 25.8
_cell_measurement_theta_min 3.6
_cell_volume 2103.5(7)
_computing_cell_refinement X-AREA
_computing_data_collection 'X-AREA (Stoe & Cie, 2001)'
_computing_data_reduction X-AREA
_computing_molecular_graphics 'XP in SHELXTL-Plus (Sheldrick, 1991)'
_computing_publication_material SHELXL97
_computing_structure_refinement 'SHELXL97 (Sheldrick, 1997)'
_computing_structure_solution 'SHELXS97 (Sheldrick, 1990)'
_diffrn_ambient_temperature 173(2)
_diffrn_measured_fraction_theta_full 0.997
_diffrn_measured_fraction_theta_max 0.988
_diffrn_measurement_device_type 'Stoe IPDS-II two-circle'
_diffrn_measurement_method \w
_diffrn_radiation_monochromator graphite
_diffrn_radiation_source 'fine-focus sealed tube'
_diffrn_radiation_type MoK\a
_diffrn_radiation_wavelength 0.71073
_diffrn_reflns_av_R_equivalents 0.0554
_diffrn_reflns_av_sigmaI/netI 0.0350
_diffrn_reflns_limit_h_max 13
_diffrn_reflns_limit_h_min -14
_diffrn_reflns_limit_k_max 13
_diffrn_reflns_limit_k_min -12
_diffrn_reflns_limit_l_max 20
_diffrn_reflns_limit_l_min -20
_diffrn_reflns_number 17222
_diffrn_reflns_theta_full 25.00
_diffrn_reflns_theta_max 25.67
_diffrn_reflns_theta_min 3.58
_diffrn_standards_number 0
_exptl_absorpt_coefficient_mu 0.107
_exptl_absorpt_correction_type none
_exptl_crystal_colour 'light brown'
_exptl_crystal_density_diffrn 1.441
_exptl_crystal_density_method 'not measured'
_exptl_crystal_description plate
_exptl_crystal_F_000 944
_exptl_crystal_size_max 0.31
_exptl_crystal_size_mid 0.26
_exptl_crystal_size_min 0.13
_refine_diff_density_max 0.238
_refine_diff_density_min -0.250
_refine_ls_extinction_coef 0.0118(17)
_refine_ls_extinction_expression Fc^*^=kFc[1+0.001xFc^2^\l^3^/sin(2\q)]^-1/4^
_refine_ls_extinction_method SHELXL97
_refine_ls_goodness_of_fit_ref 1.030
_refine_ls_hydrogen_treatment constr
_refine_ls_matrix_type full
_refine_ls_number_parameters 310
_refine_ls_number_reflns 3950
_refine_ls_number_restraints 0
_refine_ls_restrained_S_all 1.030
_refine_ls_R_factor_all 0.0512
_refine_ls_R_factor_gt 0.0395
_refine_ls_shift/su_max 0.000
_refine_ls_shift/su_mean 0.000
_refine_ls_structure_factor_coef Fsqd
_refine_ls_weighting_details 'calc w=1/[\s^2^(Fo^2^)+(0.0618P)^2^+0.2443P] where P=(Fo^2^+2Fc^2^)/3'
_refine_ls_weighting_scheme calc
_refine_ls_wR_factor_gt 0.0990
_refine_ls_wR_factor_ref 0.1046
_reflns_number_gt 3204
_reflns_number_total 3950
_reflns_threshold_expression I>2\s(I)
_cod_data_source_file ym2015.cif
_cod_data_source_block I
_cod_depositor_comments
;
The following automatic conversions were performed:
'_symmetry_cell_setting' value 'Monoclinic' changed to 'monoclinic'
according to '/home/saulius/struct/CIF-dictionaries/cif_core.dic'
dictionary named 'cif_core.dic' version 2.4.1 from 2010-06-29.

Automatic conversion script
Id: cif_fix_enum 1527 2010-12-29 10:47:43Z saulius 

The following automatic conversions were performed:

'_symmetry_cell_setting' value 'Monoclinic' changed to 'monoclinic'
according to /home/saulius/struct/CIF-dictionaries/cif_core.dic
dictionary named 'cif_core.dic' version 2.4.1 from 2010-06-29.

Automatic conversion script
Id: cif_fix_values 1715 2011-07-08 13:25:40Z adriana 
;
_cod_original_cell_volume 2103.6(7)
_cod_original_sg_symbol_H-M 'P 2/n'
_cod_database_code 2210454
_cod_database_fobs_code 2210454

loop_
_symmetry_equiv_pos_as_xyz
'x, y, z'
'-x+1/2, y, -z+1/2'
'-x, -y, -z'
'x-1/2, -y, z-1/2'

loop_
_atom_site_type_symbol
_atom_site_label
_atom_site_fract_x
_atom_site_fract_y
_atom_site_fract_z
_atom_site_U_iso_or_equiv
_atom_site_adp_type
_atom_site_calc_flag
_atom_site_refinement_flags
_atom_site_occupancy
O O1 1.2500 0.61035(13) 0.7500 0.0390(4) Uani d S 1
C C1 1.2500 0.71783(17) 0.7500 0.0295(4) Uani d S 1
C C11 1.13279(13) 0.78387(12) 0.72389(8) 0.0270(3) Uani d . 1
C C12 1.12156(13) 0.89382(13) 0.68439(8) 0.0288(3) Uani d . 1
H H12 1.1907 0.9301 0.6752 0.035 Uiso calc R 1
C C13 1.00988(13) 0.94981(12) 0.65873(8) 0.0284(3) Uani d . 1
H H13 1.0020 1.0231 0.6306 0.034 Uiso calc R 1
C C14 0.90981(13) 0.89779(13) 0.67441(8) 0.0297(3) Uani d . 1
C C15 0.91751(14) 0.78756(13) 0.71198(9) 0.0332(3) Uani d . 1
H H15 0.8480 0.7519 0.7212 0.040 Uiso calc R 1
C C16 1.02898(14) 0.73120(13) 0.73561(9) 0.0311(3) Uani d . 1
H H16 1.0351 0.6555 0.7602 0.037 Uiso calc R 1
O O2 0.80697(9) 0.96772(9) 0.65813(7) 0.0381(3) Uani d . 1
C C21 0.69047(13) 0.92516(13) 0.62586(9) 0.0301(3) Uani d . 1
C C22 0.60166(13) 0.99839(13) 0.63978(9) 0.0307(3) Uani d . 1
H H22 0.6245 1.0655 0.6745 0.037 Uiso calc R 1
C C23 0.48000(13) 0.97382(13) 0.60322(8) 0.0312(3) Uani d . 1
H H23 0.4187 1.0229 0.6126 0.037 Uiso calc R 1
C C24 0.45039(14) 0.87509(14) 0.55239(8) 0.0318(3) Uani d . 1
C C25 0.53822(15) 0.79921(14) 0.54025(9) 0.0357(4) Uani d . 1
H H25 0.5151 0.7313 0.5064 0.043 Uiso calc R 1
C C26 0.65971(14) 0.82320(14) 0.57781(9) 0.0346(3) Uani d . 1
H H26 0.7208 0.7715 0.5711 0.041 Uiso calc R 1
N N1 0.32269(12) 0.85645(13) 0.50586(8) 0.0391(3) Uani d . 1
O O3 0.24473(11) 0.91492(13) 0.52578(8) 0.0513(3) Uani d . 1
O O4 0.29945(11) 0.78578(12) 0.44761(7) 0.0495(3) Uani d . 1
O O1A 0.7500 0.57980(14) 0.7500 0.0441(4) Uani d S 1
C C1A 0.7500 0.47250(18) 0.7500 0.0297(4) Uani d S 1
C C11A 0.63354(12) 0.40589(12) 0.71814(9) 0.0276(3) Uani d . 1
C C12A 0.61280(12) 0.30093(12) 0.75537(9) 0.0278(3) Uani d . 1
H H12A 0.6755 0.2675 0.7995 0.033 Uiso calc R 1
C C13A 0.50113(12) 0.24568(12) 0.72800(9) 0.0289(3) Uani d . 1
H H13A 0.4864 0.1757 0.7544 0.035 Uiso calc R 1
C C14A 0.41100(12) 0.29302(13) 0.66189(9) 0.0286(3) Uani d . 1
C C15A 0.42929(13) 0.39686(13) 0.62320(9) 0.0325(3) Uani d . 1
H H15A 0.3672 0.4282 0.5777 0.039 Uiso calc R 1
C C16A 0.54011(13) 0.45353(13) 0.65247(10) 0.0318(3) Uani d . 1
H H16A 0.5530 0.5256 0.6277 0.038 Uiso calc R 1
O O2A 0.30574(9) 0.22566(9) 0.63266(7) 0.0389(3) Uani d . 1
C C21A 0.19316(12) 0.27931(13) 0.60482(9) 0.0288(3) Uani d . 1
C C22A 0.10510(13) 0.21707(14) 0.54453(9) 0.0325(3) Uani d . 1
H H22A 0.1246 0.1443 0.5239 0.039 Uiso calc R 1
C C23A -0.01071(14) 0.26274(14) 0.51520(9) 0.0344(3) Uani d . 1
H H23A -0.0712 0.2227 0.4733 0.041 Uiso calc R 1
C C24A -0.03706(12) 0.36781(14) 0.54784(9) 0.0313(3) Uani d . 1
C C25A 0.04909(13) 0.42935(13) 0.60914(9) 0.0304(3) Uani d . 1
H H25A 0.0283 0.5003 0.6314 0.037 Uiso calc R 1
C C26A 0.16594(13) 0.38504(13) 0.63709(9) 0.0298(3) Uani d . 1
H H26A 0.2269 0.4264 0.6779 0.036 Uiso calc R 1
N N1A -0.15985(12) 0.41668(13) 0.51544(9) 0.0402(3) Uani d . 1
O O3A -0.22702(10) 0.37602(12) 0.44969(8) 0.0515(4) Uani d . 1
O O4A -0.18986(12) 0.49706(14) 0.55471(9) 0.0570(4) Uani d . 1

loop_
_atom_site_aniso_label
_atom_site_aniso_U_11
_atom_site_aniso_U_22
_atom_site_aniso_U_33
_atom_site_aniso_U_12
_atom_site_aniso_U_13
_atom_site_aniso_U_23
O1 0.0455(9) 0.0211(8) 0.0483(9) 0.000 0.0105(7) 0.000
C1 0.0387(11) 0.0222(10) 0.0281(9) 0.000 0.0102(8) 0.000
C11 0.0329(7) 0.0216(7) 0.0263(6) -0.0027(5) 0.0084(5) -0.0026(5)
C12 0.0320(7) 0.0265(7) 0.0278(7) -0.0049(6) 0.0087(6) -0.0005(5)
C13 0.0354(7) 0.0220(7) 0.0258(6) -0.0023(6) 0.0057(5) -0.0002(5)
C14 0.0301(7) 0.0282(8) 0.0289(7) -0.0016(6) 0.0055(6) -0.0056(5)
C15 0.0338(8) 0.0300(8) 0.0386(8) -0.0058(6) 0.0148(6) -0.0026(6)
C16 0.0391(8) 0.0222(7) 0.0332(7) -0.0035(6) 0.0126(6) -0.0004(5)
O2 0.0289(5) 0.0287(6) 0.0521(6) 0.0004(4) 0.0046(5) -0.0058(5)
C21 0.0307(7) 0.0296(8) 0.0288(7) -0.0026(6) 0.0069(6) 0.0009(6)
C22 0.0353(8) 0.0274(7) 0.0278(7) -0.0006(6) 0.0069(6) -0.0003(6)
C23 0.0334(7) 0.0325(8) 0.0285(7) 0.0006(6) 0.0103(6) 0.0036(6)
C24 0.0336(8) 0.0358(8) 0.0256(7) -0.0087(6) 0.0077(6) 0.0031(6)
C25 0.0438(9) 0.0343(8) 0.0297(7) -0.0085(7) 0.0120(6) -0.0057(6)
C26 0.0368(8) 0.0335(8) 0.0351(7) -0.0014(6) 0.0131(6) -0.0055(6)
N1 0.0381(7) 0.0445(8) 0.0342(7) -0.0138(6) 0.0098(6) 0.0041(6)
O3 0.0323(6) 0.0621(8) 0.0600(8) -0.0086(6) 0.0141(6) 0.0008(6)
O4 0.0509(7) 0.0563(8) 0.0367(6) -0.0236(6) 0.0057(5) -0.0052(5)
O1A 0.0347(8) 0.0227(8) 0.0734(11) 0.000 0.0135(8) 0.000
C1A 0.0284(10) 0.0224(10) 0.0390(10) 0.000 0.0107(8) 0.000
C11A 0.0247(7) 0.0241(7) 0.0339(7) 0.0019(5) 0.0083(6) -0.0007(5)
C12A 0.0266(7) 0.0253(7) 0.0298(7) 0.0035(5) 0.0053(5) 0.0013(5)
C13A 0.0288(7) 0.0232(7) 0.0349(7) 0.0015(6) 0.0097(6) 0.0013(6)
C14A 0.0238(7) 0.0256(7) 0.0349(7) 0.0001(5) 0.0059(6) -0.0050(6)
C15A 0.0276(7) 0.0314(8) 0.0347(7) 0.0055(6) 0.0031(6) 0.0029(6)
C16A 0.0304(7) 0.0251(7) 0.0397(8) 0.0042(6) 0.0097(6) 0.0052(6)
O2A 0.0247(5) 0.0267(6) 0.0582(7) -0.0015(4) 0.0008(5) -0.0057(5)
C21A 0.0247(7) 0.0289(7) 0.0313(7) -0.0023(5) 0.0059(5) 0.0011(6)
C22A 0.0312(7) 0.0310(8) 0.0347(7) -0.0070(6) 0.0088(6) -0.0060(6)
C23A 0.0293(7) 0.0389(9) 0.0317(7) -0.0103(6) 0.0039(6) 0.0002(6)
C24A 0.0243(7) 0.0375(8) 0.0315(7) -0.0025(6) 0.0071(6) 0.0101(6)
C25A 0.0327(7) 0.0285(8) 0.0319(7) 0.0005(6) 0.0122(6) 0.0030(6)
C26A 0.0289(7) 0.0306(8) 0.0277(7) -0.0042(6) 0.0046(6) -0.0022(5)
N1A 0.0298(7) 0.0444(8) 0.0455(8) 0.0012(6) 0.0094(6) 0.0176(6)
O3A 0.0343(6) 0.0562(8) 0.0516(7) -0.0070(5) -0.0071(5) 0.0196(6)
O4A 0.0406(7) 0.0645(9) 0.0661(8) 0.0182(6) 0.0160(6) 0.0111(7)

loop_
_atom_type_symbol
_atom_type_description
_atom_type_scat_dispersion_real
_atom_type_scat_dispersion_imag
_atom_type_scat_source
C C 0.0033 0.0016 'International Tables Vol C Tables 4.2.6.8 and 6.1.1.4'
H H 0.0000 0.0000 'International Tables Vol C Tables 4.2.6.8 and 6.1.1.4'
N N 0.0061 0.0033 'International Tables Vol C Tables 4.2.6.8 and 6.1.1.4'
O O 0.0106 0.0060 'International Tables Vol C Tables 4.2.6.8 and 6.1.1.4'

loop_
_geom_angle_atom_site_label_1
_geom_angle_atom_site_label_2
_geom_angle_atom_site_label_3
_geom_angle_site_symmetry_1
_geom_angle_site_symmetry_3
_geom_angle
O1 C1 C11 . 2_756 120.18(9)
O1 C1 C11 . . 120.18(9)
C11 C1 C11 2_756 . 119.65(17)
C16 C11 C12 . . 118.78(13)
C16 C11 C1 . . 118.63(13)
C12 C11 C1 . . 122.52(13)
C13 C12 C11 . . 120.37(13)
C13 C12 H12 . . 119.8
C11 C12 H12 . . 119.8
C14 C13 C12 . . 119.51(13)
C14 C13 H13 . . 120.2
C12 C13 H13 . . 120.2
O2 C14 C13 . . 115.31(13)
O2 C14 C15 . . 122.94(14)
C13 C14 C15 . . 121.44(14)
C16 C15 C14 . . 118.50(14)
C16 C15 H15 . . 120.7
C14 C15 H15 . . 120.7
C15 C16 C11 . . 121.31(14)
C15 C16 H16 . . 119.3
C11 C16 H16 . . 119.3
C21 O2 C14 . . 123.59(12)
O2 C21 C22 . . 113.79(13)
O2 C21 C26 . . 124.85(14)
C22 C21 C26 . . 121.19(14)
C23 C22 C21 . . 120.31(14)
C23 C22 H22 . . 119.8
C21 C22 H22 . . 119.8
C22 C23 C24 . . 118.03(14)
C22 C23 H23 . . 121.0
C24 C23 H23 . . 121.0
C25 C24 C23 . . 122.14(14)
C25 C24 N1 . . 119.60(13)
C23 C24 N1 . . 118.11(14)
C26 C25 C24 . . 119.63(14)
C26 C25 H25 . . 120.2
C24 C25 H25 . . 120.2
C25 C26 C21 . . 118.59(15)
C25 C26 H26 . . 120.7
C21 C26 H26 . . 120.7
O4 N1 O3 . . 123.75(14)
O4 N1 C24 . . 117.91(14)
O3 N1 C24 . . 118.31(13)
O1A C1A C11A . . 120.41(9)
O1A C1A C11A . 2_656 120.41(9)
C11A C1A C11A . 2_656 119.18(17)
C12A C11A C16A . . 119.09(13)
C12A C11A C1A . . 121.69(12)
C16A C11A C1A . . 119.11(13)
C13A C12A C11A . . 120.22(12)
C13A C12A H12A . . 119.9
C11A C12A H12A . . 119.9
C12A C13A C14A . . 119.70(14)
C12A C13A H13A . . 120.2
C14A C13A H13A . . 120.2
C13A C14A C15A . . 121.36(13)
C13A C14A O2A . . 115.98(13)
C15A C14A O2A . . 122.46(12)
C16A C15A C14A . . 118.65(13)
C16A C15A H15A . . 120.7
C14A C15A H15A . . 120.7
C15A C16A C11A . . 120.95(14)
C15A C16A H16A . . 119.5
C11A C16A H16A . . 119.5
C21A O2A C14A . . 120.52(12)
O2A C21A C26A . . 123.06(12)
O2A C21A C22A . . 115.54(14)
C26A C21A C22A . . 121.32(13)
C23A C22A C21A . . 119.26(15)
C23A C22A H22A . . 120.4
C21A C22A H22A . . 120.4
C22A C23A C24A . . 119.02(13)
C22A C23A H23A . . 120.5
C24A C23A H23A . . 120.5
C23A C24A C25A . . 122.27(14)
C23A C24A N1A . . 118.69(13)
C25A C24A N1A . . 119.03(15)
C26A C25A C24A . . 118.71(14)
C26A C25A H25A . . 120.6
C24A C25A H25A . . 120.6
C25A C26A C21A . . 119.39(13)
C25A C26A H26A . . 120.3
C21A C26A H26A . . 120.3
O4A N1A O3A . . 123.46(14)
O4A N1A C24A . . 118.30(14)
O3A N1A C24A . . 118.23(15)

loop_
_geom_bond_atom_site_label_1
_geom_bond_atom_site_label_2
_geom_bond_site_symmetry_2
_geom_bond_distance
O1 C1 . 1.225(3)
C1 C11 2_756 1.4973(18)
C1 C11 . 1.4973(18)
C11 C16 . 1.403(2)
C11 C12 . 1.405(2)
C12 C13 . 1.389(2)
C12 H12 . 0.9500
C13 C14 . 1.389(2)
C13 H13 . 0.9500
C14 O2 . 1.3888(18)
C14 C15 . 1.396(2)
C15 C16 . 1.388(2)
C15 H15 . 0.9500
C16 H16 . 0.9500
O2 C21 . 1.3823(18)
C21 C22 . 1.392(2)
C21 C26 . 1.399(2)
C22 C23 . 1.387(2)
C22 H22 . 0.9500
C23 C24 . 1.392(2)
C23 H23 . 0.9500
C24 C25 . 1.391(2)
C24 N1 . 1.468(2)
C25 C26 . 1.386(2)
C25 H25 . 0.9500
C26 H26 . 0.9500
N1 O4 . 1.2320(19)
N1 O3 . 1.240(2)
O1A C1A . 1.223(3)
C1A C11A . 1.4996(17)
C1A C11A 2_656 1.4996(17)
C11A C12A . 1.401(2)
C11A C16A . 1.405(2)
C12A C13A . 1.386(2)
C12A H12A . 0.9500
C13A C14A . 1.388(2)
C13A H13A . 0.9500
C14A C15A . 1.394(2)
C14A O2A . 1.3991(17)
C15A C16A . 1.388(2)
C15A H15A . 0.9500
C16A H16A . 0.9500
O2A C21A . 1.3877(18)
C21A C26A . 1.393(2)
C21A C22A . 1.399(2)
C22A C23A . 1.384(2)
C22A H22A . 0.9500
C23A C24A . 1.386(2)
C23A H23A . 0.9500
C24A C25A . 1.392(2)
C24A N1A . 1.471(2)
C25A C26A . 1.387(2)
C25A H25A . 0.9500
C26A H26A . 0.9500
N1A O4A . 1.234(2)
N1A O3A . 1.2365(19)

loop_
_geom_hbond_atom_site_label_D
_geom_hbond_atom_site_label_H
_geom_hbond_atom_site_label_A
_geom_hbond_site_symmetry_A
_geom_hbond_distance_DH
_geom_hbond_distance_HA
_geom_hbond_distance_DA
_geom_hbond_angle_DHA
C12A H12A O4 4_666 0.95 2.55 3.453(2) 159.5
C15 H15 O1A . 0.95 2.38 3.2340(19) 149.0
C23A H23A O3 3_566 0.95 2.55 3.283(2) 134.6
C26A H26A O1 1_455 0.95 2.39 3.1678(19) 138.3

loop_
_geom_torsion_atom_site_label_1
_geom_torsion_atom_site_label_2
_geom_torsion_atom_site_label_3
_geom_torsion_atom_site_label_4
_geom_torsion_site_symmetry_1
_geom_torsion
O1 C1 C11 C16 . 28.22(14)
C11 C1 C11 C16 2_756 -151.79(14)
O1 C1 C11 C12 . -148.53(10)
C11 C1 C11 C12 2_756 31.47(10)
C16 C11 C12 C13 . 1.0(2)
C1 C11 C12 C13 . 177.75(12)
C11 C12 C13 C14 . 1.7(2)
C12 C13 C14 O2 . 170.62(12)
C12 C13 C14 C15 . -3.1(2)
O2 C14 C15 C16 . -171.64(13)
C13 C14 C15 C16 . 1.6(2)
C14 C15 C16 C11 . 1.3(2)
C12 C11 C16 C15 . -2.5(2)
C1 C11 C16 C15 . -179.41(12)
C13 C14 O2 C21 . 143.66(14)
C15 C14 O2 C21 . -42.7(2)
C14 O2 C21 C22 . 159.95(13)
C14 O2 C21 C26 . -24.8(2)
O2 C21 C22 C23 . 172.87(13)
C26 C21 C22 C23 . -2.6(2)
C21 C22 C23 C24 . -0.4(2)
C22 C23 C24 C25 . 2.6(2)
C22 C23 C24 N1 . -172.96(13)
C23 C24 C25 C26 . -1.7(2)
N1 C24 C25 C26 . 173.72(13)
C24 C25 C26 C21 . -1.2(2)
O2 C21 C26 C25 . -171.53(14)
C22 C21 C26 C25 . 3.4(2)
C25 C24 N1 O4 . -11.6(2)
C23 C24 N1 O4 . 164.05(13)
C25 C24 N1 O3 . 170.40(14)
C23 C24 N1 O3 . -13.9(2)
O1A C1A C11A C12A . -143.25(10)
C11A C1A C11A C12A 2_656 36.75(10)
O1A C1A C11A C16A . 32.89(15)
C11A C1A C11A C16A 2_656 -147.11(15)
C16A C11A C12A C13A . -0.5(2)
C1A C11A C12A C13A . 175.63(13)
C11A C12A C13A C14A . 1.8(2)
C12A C13A C14A C15A . -1.4(2)
C12A C13A C14A O2A . 173.66(13)
C13A C14A C15A C16A . -0.5(2)
O2A C14A C15A C16A . -175.16(14)
C14A C15A C16A C11A . 1.8(2)
C12A C11A C16A C15A . -1.4(2)
C1A C11A C16A C15A . -177.60(13)
C13A C14A O2A C21A . 144.12(14)
C15A C14A O2A C21A . -40.9(2)
C14A O2A C21A C26A . -31.3(2)
C14A O2A C21A C22A . 151.93(14)
O2A C21A C22A C23A . 178.11(13)
C26A C21A C22A C23A . 1.3(2)
C21A C22A C23A C24A . -1.5(2)
C22A C23A C24A C25A . 0.1(2)
C22A C23A C24A N1A . 179.09(13)
C23A C24A C25A C26A . 1.4(2)
N1A C24A C25A C26A . -177.55(13)
C24A C25A C26A C21A . -1.6(2)
O2A C21A C26A C25A . -176.32(14)
C22A C21A C26A C25A . 0.2(2)
C23A C24A N1A O4A . 166.52(14)
C25A C24A N1A O4A . -14.5(2)
C23A C24A N1A O3A . -14.4(2)
C25A C24A N1A O3A . 164.62(14)
